data_1573387
loop_
_publ_author_name
'Koch, Pierre'
'Schollmeyer, Dieter'

_publ_section_title
;
 1-[(2-Chlorophenyl)diphenylmethyl]-1H-pyrazole
;
_journal_coeditor_code HB4496
_journal_issue 12
_journal_name_full IUCrData
_journal_paper_doi 10.1107/S2414314624011520
_journal_volume 9
_journal_year 2024
_chemical_formula_iupac 'C22 H17 Cl N2'
_chemical_formula_moiety 'C22 H17 Cl N2'
_chemical_formula_sum 'C22 H17 Cl N2'
_chemical_formula_weight 344.82
_chemical_name_systematic
;
1-[(2-Chlorophenyl)diphenylmethyl]-1<i>H</i>-pyrazole
;
_space_group_crystal_system monoclinic
_space_group_IT_number 14
_space_group_name_Hall '-P 2yn'
_space_group_name_H-M_alt 'P 1 21/n 1'
_atom_sites_solution_hydrogens geom
_atom_sites_solution_primary direct
_audit_creation_method SHELXL-2019/3
_cell_angle_alpha 90
_cell_angle_beta 95.942(3)
_cell_angle_gamma 90
_cell_formula_units_Z 4
_cell_length_a 8.8768(3)
_cell_length_b 18.3002(7)
_cell_length_c 10.5053(3)
_cell_measurement_reflns_used 21301
_cell_measurement_temperature 233(2)
_cell_measurement_theta_max 28.47
_cell_measurement_theta_min 2.23
_cell_volume 1697.39(10)
_computing_cell_refinement
;
X-Area <i>Recipe</i> 1.36.0.0 (Stoe & Cie, 2019)
;
_computing_data_collection
;
X-Area <i>WinXpose</i> 2.0.22.0 (Stoe & Cie, 2019)
;
_computing_data_reduction
;
X-Area <i>Integrate</i> 1.77.0.0 (Stoe & Cie, 2019)
;
_computing_molecular_graphics
;
PLATON (Spek, 2020)
;
_computing_structure_refinement
;
<i>SHELXL2018/3</i> (Sheldrick, 2015<i>b</i>)
;
_computing_structure_solution
;
<i>SHELXT2014</i> (Sheldrick, 2015<i>a</i>)
;
_diffrn_ambient_temperature 233(2)
_diffrn_detector 'image plate (34 cm diameter)'
_diffrn_detector_area_resol_mean 6.67
_diffrn_measured_fraction_theta_full 1.000
_diffrn_measured_fraction_theta_max 1.000
_diffrn_measurement_device '2-circle goniometer'
_diffrn_measurement_device_type 'Stoe IPDS 2T'
_diffrn_measurement_method 'rotation method'
_diffrn_radiation_monochromator graphite
_diffrn_radiation_type MoK\a
_diffrn_radiation_wavelength 0.71073
_diffrn_reflns_av_R_equivalents 0.0703
_diffrn_reflns_av_unetI/netI 0.0454
_diffrn_reflns_limit_h_max 10
_diffrn_reflns_limit_h_min -11
_diffrn_reflns_limit_k_max 24
_diffrn_reflns_limit_k_min -24
_diffrn_reflns_limit_l_max 13
_diffrn_reflns_limit_l_min -13
_diffrn_reflns_number 22452
_diffrn_reflns_theta_full 27.999
_diffrn_reflns_theta_max 27.999
_diffrn_reflns_theta_min 2.244
_diffrn_source 'sealed Tube'
_exptl_absorpt_coefficient_mu 0.231
_exptl_absorpt_correction_type none
_exptl_crystal_colour colourless
_exptl_crystal_density_diffrn 1.349
_exptl_crystal_description plate
_exptl_crystal_F_000 720
_exptl_crystal_size_max 0.400
_exptl_crystal_size_mid 0.300
_exptl_crystal_size_min 0.060
_refine_diff_density_max 0.254
_refine_diff_density_min -0.262
_refine_ls_extinction_method none
_refine_ls_goodness_of_fit_ref 0.996
_refine_ls_hydrogen_treatment constr
_refine_ls_matrix_type full
_refine_ls_number_parameters 226
_refine_ls_number_reflns 4092
_refine_ls_number_restraints 0
_refine_ls_restrained_S_all 0.996
_refine_ls_R_factor_all 0.0627
_refine_ls_R_factor_gt 0.0369
_refine_ls_shift/su_max 0.001
_refine_ls_shift/su_mean 0.000
_refine_ls_structure_factor_coef Fsqd
_refine_ls_weighting_details 'w=1/[\s^2^(Fo^2^)+(0.0431P)^2^+0.0511P] where P=(Fo^2^+2Fc^2^)/3'
_refine_ls_weighting_scheme calc
_refine_ls_wR_factor_gt 0.0805
_refine_ls_wR_factor_ref 0.0890
_reflns_number_gt 2854
_reflns_number_total 4092
_reflns_threshold_expression 'I > 2\s(I)'
_cod_data_source_file hb4496.cif
_cod_data_source_block I
_cod_original_sg_symbol_H-M 'P 21/n'
_cod_database_code 1573387
_shelx_space_group_comment
;
The symmetry employed for this shelxl refinement is uniquely defined
by the following loop, which should always be used as a source of
symmetry information in preference to the above space-group names.
They are only intended as comments.
;
_shelx_estimated_absorpt_t_min 0.913
_shelx_estimated_absorpt_t_max 0.986

loop_
_space_group_symop_operation_xyz
'x, y, z'
'-x+1/2, y+1/2, -z+1/2'
'-x, -y, -z'
'x-1/2, -y-1/2, z-1/2'

loop_
_atom_site_type_symbol
_atom_site_label
_atom_site_fract_x
_atom_site_fract_y
_atom_site_fract_z
_atom_site_U_iso_or_equiv
_atom_site_adp_type
_atom_site_calc_flag
_atom_site_occupancy
_atom_site_disorder_assembly
_atom_site_disorder_group
Cl Cl1 0.89682(4) 0.34060(2) 0.81219(4) 0.03752(11) Uani d 1 . .
C C1 0.58130(17) 0.42292(7) 0.75062(13) 0.0250(3) Uani d 1 . .
N N2 0.62973(14) 0.38408(6) 0.63686(11) 0.0254(3) Uani d 1 . .
N N3 0.59467(16) 0.31210(7) 0.62163(12) 0.0325(3) Uani d 1 . .
C C4 0.6549(2) 0.29284(9) 0.51660(15) 0.0360(4) Uani d 1 . .
H H4 0.648932 0.245476 0.481808 0.043 Uiso calc 1 . .
C C5 0.7282(2) 0.35090(9) 0.46361(16) 0.0399(4) Uani d 1 . .
H H5 0.778981 0.350618 0.389382 0.048 Uiso calc 1 . .
C C6 0.71009(19) 0.40817(8) 0.54324(14) 0.0326(3) Uani d 1 . .
H H6 0.746928 0.455872 0.534524 0.039 Uiso calc 1 . .
C C7 0.67484(16) 0.49371(8) 0.77271(13) 0.0257(3) Uani d 1 . .
C C8 0.77370(17) 0.50538(8) 0.88172(14) 0.0297(3) Uani d 1 . .
H H8 0.786378 0.468877 0.944871 0.036 Uiso calc 1 . .
C C9 0.85418(19) 0.57016(9) 0.89893(16) 0.0370(4) Uani d 1 . .
H H9 0.920168 0.577367 0.973789 0.044 Uiso calc 1 . .
C C10 0.8380(2) 0.62395(9) 0.80707(17) 0.0391(4) Uani d 1 . .
H H10 0.895620 0.667054 0.817139 0.047 Uiso calc 1 . .
C C11 0.7365(2) 0.61397(8) 0.70024(16) 0.0384(4) Uani d 1 . .
H H11 0.723045 0.650950 0.638004 0.046 Uiso calc 1 . .
C C12 0.65441(18) 0.54996(8) 0.68393(15) 0.0316(3) Uani d 1 . .
H H12 0.583602 0.544385 0.611624 0.038 Uiso calc 1 . .
C C13 0.41300(17) 0.44410(8) 0.72473(13) 0.0259(3) Uani d 1 . .
C C14 0.31188(18) 0.40494(8) 0.64180(15) 0.0314(3) Uani d 1 . .
H H14 0.346806 0.364934 0.597033 0.038 Uiso calc 1 . .
C C15 0.15994(19) 0.42380(9) 0.62375(16) 0.0380(4) Uani d 1 . .
H H15 0.093076 0.396539 0.566990 0.046 Uiso calc 1 . .
C C16 0.10643(19) 0.48194(9) 0.68808(15) 0.0367(4) Uani d 1 . .
H H16 0.003507 0.494899 0.675255 0.044 Uiso calc 1 . .
C C17 0.20511(19) 0.52101(9) 0.77149(15) 0.0353(4) Uani d 1 . .
H H17 0.169256 0.560687 0.816524 0.042 Uiso calc 1 . .
C C18 0.35642(18) 0.50244(9) 0.78966(15) 0.0323(3) Uani d 1 . .
H H18 0.422426 0.529778 0.847021 0.039 Uiso calc 1 . .
C C19 0.60600(17) 0.37049(7) 0.86593(13) 0.0262(3) Uani d 1 . .
C C20 0.49184(19) 0.35937(8) 0.94499(15) 0.0324(3) Uani d 1 . .
H H20 0.397746 0.382274 0.924093 0.039 Uiso calc 1 . .
C C21 0.5113(2) 0.31593(9) 1.05318(16) 0.0387(4) Uani d 1 . .
H H21 0.431234 0.309744 1.104196 0.046 Uiso calc 1 . .
C C22 0.6475(2) 0.28186(9) 1.08598(16) 0.0391(4) Uani d 1 . .
H H22 0.661712 0.252793 1.160029 0.047 Uiso calc 1 . .
C C23 0.7635(2) 0.29062(8) 1.00941(15) 0.0348(4) Uani d 1 . .
H H23 0.856956 0.267262 1.030945 0.042 Uiso calc 1 . .
C C24 0.74213(18) 0.33379(8) 0.90091(14) 0.0292(3) Uani d 1 . .

loop_
_atom_site_aniso_label
_atom_site_aniso_U_11
_atom_site_aniso_U_22
_atom_site_aniso_U_33
_atom_site_aniso_U_12
_atom_site_aniso_U_13
_atom_site_aniso_U_23
Cl1 0.0269(2) 0.0464(2) 0.0397(2) 0.00709(17) 0.00596(15) 0.00740(17)
C1 0.0244(7) 0.0250(7) 0.0252(7) -0.0008(6) 0.0013(6) -0.0002(5)
N2 0.0235(6) 0.0254(6) 0.0271(6) -0.0019(5) 0.0025(5) -0.0019(5)
N3 0.0331(7) 0.0267(6) 0.0383(7) -0.0044(5) 0.0067(6) -0.0050(5)
C4 0.0378(9) 0.0329(8) 0.0373(9) -0.0007(7) 0.0040(7) -0.0091(7)
C5 0.0488(11) 0.0414(9) 0.0308(8) 0.0024(8) 0.0113(7) -0.0018(7)
C6 0.0341(9) 0.0325(8) 0.0317(8) -0.0032(7) 0.0061(6) 0.0031(6)
C7 0.0228(7) 0.0268(7) 0.0276(7) 0.0002(6) 0.0032(6) -0.0028(6)
C8 0.0266(8) 0.0319(7) 0.0301(7) 0.0016(6) 0.0001(6) -0.0033(6)
C9 0.0294(9) 0.0404(9) 0.0406(9) -0.0016(7) 0.0003(7) -0.0141(7)
C10 0.0374(10) 0.0307(8) 0.0508(10) -0.0082(7) 0.0129(8) -0.0135(7)
C11 0.0469(11) 0.0272(8) 0.0425(9) -0.0027(7) 0.0109(8) -0.0001(7)
C12 0.0333(9) 0.0289(7) 0.0320(8) -0.0004(6) 0.0009(6) -0.0001(6)
C13 0.0235(7) 0.0273(7) 0.0268(7) -0.0017(6) 0.0022(6) 0.0025(6)
C14 0.0276(8) 0.0308(7) 0.0353(8) -0.0036(6) 0.0007(6) -0.0024(6)
C15 0.0259(8) 0.0453(10) 0.0416(9) -0.0051(7) -0.0014(7) -0.0020(7)
C16 0.0243(8) 0.0464(9) 0.0395(9) 0.0022(7) 0.0030(7) 0.0067(7)
C17 0.0304(9) 0.0393(8) 0.0370(8) 0.0063(7) 0.0077(7) 0.0008(7)
C18 0.0297(8) 0.0344(8) 0.0321(8) 0.0003(7) 0.0001(6) -0.0022(6)
C19 0.0272(8) 0.0237(7) 0.0272(7) -0.0008(6) 0.0013(6) -0.0003(5)
C20 0.0322(9) 0.0322(8) 0.0337(8) 0.0000(7) 0.0075(7) 0.0021(6)
C21 0.0426(10) 0.0378(9) 0.0378(9) 0.0005(7) 0.0143(8) 0.0049(7)
C22 0.0504(11) 0.0334(8) 0.0339(8) 0.0020(8) 0.0063(8) 0.0093(7)
C23 0.0371(9) 0.0306(8) 0.0362(8) 0.0059(7) 0.0008(7) 0.0053(6)
C24 0.0282(8) 0.0284(7) 0.0307(7) -0.0004(6) 0.0026(6) 0.0002(6)

loop_
_atom_type_symbol
_atom_type_description
_atom_type_scat_dispersion_real
_atom_type_scat_dispersion_imag
_atom_type_scat_source
C C 0.0033 0.0016 'International Tables Vol C Tables 4.2.6.8 and 6.1.1.4'
H H 0.0000 0.0000 'International Tables Vol C Tables 4.2.6.8 and 6.1.1.4'
N N 0.0061 0.0033 'International Tables Vol C Tables 4.2.6.8 and 6.1.1.4'
Cl Cl 0.1484 0.1585 'International Tables Vol C Tables 4.2.6.8 and 6.1.1.4'

loop_
_geom_angle_atom_site_label_1
_geom_angle_atom_site_label_2
_geom_angle_atom_site_label_3
_geom_angle_site_symmetry_1
_geom_angle_site_symmetry_3
_geom_angle
_geom_angle_publ_flag
N2 C1 C13 . . 109.46(11) ?
N2 C1 C19 . . 107.66(11) ?
C13 C1 C19 . . 110.58(11) ?
N2 C1 C7 . . 108.98(11) ?
C13 C1 C7 . . 108.19(11) ?
C19 C1 C7 . . 111.92(12) ?
C6 N2 N3 . . 111.30(12) ?
C6 N2 C1 . . 130.33(12) ?
N3 N2 C1 . . 118.34(11) ?
C4 N3 N2 . . 104.41(12) ?
N3 C4 C5 . . 112.11(14) ?
N3 C4 H4 . . 123.9 ?
C5 C4 H4 . . 123.9 ?
C6 C5 C4 . . 104.60(14) ?
C6 C5 H5 . . 127.7 ?
C4 C5 H5 . . 127.7 ?
N2 C6 C5 . . 107.58(14) ?
N2 C6 H6 . . 126.2 ?
C5 C6 H6 . . 126.2 ?
C8 C7 C12 . . 117.94(14) ?
C8 C7 C1 . . 122.59(13) ?
C12 C7 C1 . . 119.37(13) ?
C7 C8 C9 . . 120.89(15) ?
C7 C8 H8 . . 119.6 ?
C9 C8 H8 . . 119.6 ?
C10 C9 C8 . . 120.37(15) ?
C10 C9 H9 . . 119.8 ?
C8 C9 H9 . . 119.8 ?
C9 C10 C11 . . 119.26(15) ?
C9 C10 H10 . . 120.4 ?
C11 C10 H10 . . 120.4 ?
C10 C11 C12 . . 120.41(16) ?
C10 C11 H11 . . 119.8 ?
C12 C11 H11 . . 119.8 ?
C11 C12 C7 . . 121.00(15) ?
C11 C12 H12 . . 119.5 ?
C7 C12 H12 . . 119.5 ?
C14 C13 C18 . . 117.59(14) ?
C14 C13 C1 . . 122.33(13) ?
C18 C13 C1 . . 120.02(13) ?
C13 C14 C15 . . 121.04(15) ?
C13 C14 H14 . . 119.5 ?
C15 C14 H14 . . 119.5 ?
C16 C15 C14 . . 120.50(15) ?
C16 C15 H15 . . 119.7 ?
C14 C15 H15 . . 119.7 ?
C15 C16 C17 . . 119.18(16) ?
C15 C16 H16 . . 120.4 ?
C17 C16 H16 . . 120.4 ?
C16 C17 C18 . . 120.50(15) ?
C16 C17 H17 . . 119.8 ?
C18 C17 H17 . . 119.8 ?
C17 C18 C13 . . 121.19(15) ?
C17 C18 H18 . . 119.4 ?
C13 C18 H18 . . 119.4 ?
C20 C19 C24 . . 115.87(13) ?
C20 C19 C1 . . 120.46(13) ?
C24 C19 C1 . . 123.63(13) ?
C21 C20 C19 . . 122.59(15) ?
C21 C20 H20 . . 118.7 ?
C19 C20 H20 . . 118.7 ?
C22 C21 C20 . . 119.94(15) ?
C22 C21 H21 . . 120.0 ?
C20 C21 H21 . . 120.0 ?
C21 C22 C23 . . 119.47(15) ?
C21 C22 H22 . . 120.3 ?
C23 C22 H22 . . 120.3 ?
C22 C23 C24 . . 119.99(15) ?
C22 C23 H23 . . 120.0 ?
C24 C23 H23 . . 120.0 ?
C23 C24 C19 . . 122.12(14) ?
C23 C24 Cl1 . . 115.68(12) ?
C19 C24 Cl1 . . 122.19(11) ?

loop_
_geom_bond_atom_site_label_1
_geom_bond_atom_site_label_2
_geom_bond_site_symmetry_2
_geom_bond_distance
_geom_bond_publ_flag
Cl1 C24 . 1.7420(16) ?
C1 N2 . 1.4915(18) ?
C1 C13 . 1.540(2) ?
C1 C19 . 1.5430(19) ?
C1 C7 . 1.5433(19) ?
N2 C6 . 1.3475(19) ?
N2 N3 . 1.3592(17) ?
N3 C4 . 1.323(2) ?
C4 C5 . 1.392(2) ?
C4 H4 . 0.9400 ?
C5 C6 . 1.361(2) ?
C5 H5 . 0.9400 ?
C6 H6 . 0.9400 ?
C7 C8 . 1.385(2) ?
C7 C12 . 1.388(2) ?
C8 C9 . 1.386(2) ?
C8 H8 . 0.9400 ?
C9 C10 . 1.376(2) ?
C9 H9 . 0.9400 ?
C10 C11 . 1.377(3) ?
C10 H10 . 0.9400 ?
C11 C12 . 1.381(2) ?
C11 H11 . 0.9400 ?
C12 H12 . 0.9400 ?
C13 C14 . 1.384(2) ?
C13 C18 . 1.389(2) ?
C14 C15 . 1.386(2) ?
C14 H14 . 0.9400 ?
C15 C16 . 1.371(2) ?
C15 H15 . 0.9400 ?
C16 C17 . 1.374(2) ?
C16 H16 . 0.9400 ?
C17 C18 . 1.379(2) ?
C17 H17 . 0.9400 ?
C18 H18 . 0.9400 ?
C19 C20 . 1.390(2) ?
C19 C24 . 1.398(2) ?
C20 C21 . 1.383(2) ?
C20 H20 . 0.9400 ?
C21 C22 . 1.373(2) ?
C21 H21 . 0.9400 ?
C22 C23 . 1.380(2) ?
C22 H22 . 0.9400 ?
C23 C24 . 1.384(2) ?
C23 H23 . 0.9400 ?

loop_
_geom_hbond_atom_site_label_D
_geom_hbond_atom_site_label_H
_geom_hbond_atom_site_label_A
_geom_hbond_site_symmetry_A
_geom_hbond_distance_DH
_geom_hbond_distance_HA
_geom_hbond_distance_DA
_geom_hbond_angle_DHA
C6 H6 Cg3 3_666 0.94 2.93 3.5594(16) 125
C16 H16 Cg2 1_455 0.94 2.88 3.6868(18) 145
C20 H20 Cg3 1_555 0.94 2.89 3.6164(17) 135

loop_
_geom_torsion_atom_site_label_1
_geom_torsion_atom_site_label_2
_geom_torsion_atom_site_label_3
_geom_torsion_atom_site_label_4
_geom_torsion_site_symmetry_1
_geom_torsion_site_symmetry_2
_geom_torsion_site_symmetry_3
_geom_torsion_site_symmetry_4
_geom_torsion
_geom_torsion_publ_flag
C13 C1 N2 C6 . . . . 102.06(17) ?
C19 C1 N2 C6 . . . . -137.68(15) ?
C7 C1 N2 C6 . . . . -16.1(2) ?
C13 C1 N2 N3 . . . . -80.21(15) ?
C19 C1 N2 N3 . . . . 40.04(16) ?
C7 C1 N2 N3 . . . . 161.64(12) ?
C6 N2 N3 C4 . . . . -0.18(17) ?
C1 N2 N3 C4 . . . . -178.31(13) ?
N2 N3 C4 C5 . . . . 0.01(19) ?
N3 C4 C5 C6 . . . . 0.2(2) ?
N3 N2 C6 C5 . . . . 0.28(18) ?
C1 N2 C6 C5 . . . . 178.13(14) ?
C4 C5 C6 N2 . . . . -0.26(19) ?
N2 C1 C7 C8 . . . . -116.07(15) ?
C13 C1 C7 C8 . . . . 124.98(15) ?
C19 C1 C7 C8 . . . . 2.90(19) ?
N2 C1 C7 C12 . . . . 67.44(16) ?
C13 C1 C7 C12 . . . . -51.50(17) ?
C19 C1 C7 C12 . . . . -173.59(13) ?
C12 C7 C8 C9 . . . . -2.5(2) ?
C1 C7 C8 C9 . . . . -179.07(14) ?
C7 C8 C9 C10 . . . . -0.5(2) ?
C8 C9 C10 C11 . . . . 2.6(2) ?
C9 C10 C11 C12 . . . . -1.5(3) ?
C10 C11 C12 C7 . . . . -1.6(3) ?
C8 C7 C12 C11 . . . . 3.6(2) ?
C1 C7 C12 C11 . . . . -179.73(14) ?
N2 C1 C13 C14 . . . . 27.42(18) ?
C19 C1 C13 C14 . . . . -91.04(16) ?
C7 C1 C13 C14 . . . . 146.06(14) ?
N2 C1 C13 C18 . . . . -155.38(13) ?
C19 C1 C13 C18 . . . . 86.16(16) ?
C7 C1 C13 C18 . . . . -36.74(17) ?
C18 C13 C14 C15 . . . . 0.5(2) ?
C1 C13 C14 C15 . . . . 177.75(14) ?
C13 C14 C15 C16 . . . . 0.0(2) ?
C14 C15 C16 C17 . . . . -0.5(2) ?
C15 C16 C17 C18 . . . . 0.5(2) ?
C16 C17 C18 C13 . . . . -0.1(2) ?
C14 C13 C18 C17 . . . . -0.4(2) ?
C1 C13 C18 C17 . . . . -177.77(14) ?
N2 C1 C19 C20 . . . . -131.44(14) ?
C13 C1 C19 C20 . . . . -11.89(18) ?
C7 C1 C19 C20 . . . . 108.82(15) ?
N2 C1 C19 C24 . . . . 50.99(17) ?
C13 C1 C19 C24 . . . . 170.54(13) ?
C7 C1 C19 C24 . . . . -68.75(17) ?
C24 C19 C20 C21 . . . . 1.2(2) ?
C1 C19 C20 C21 . . . . -176.56(14) ?
C19 C20 C21 C22 . . . . 0.0(3) ?
C20 C21 C22 C23 . . . . -0.8(3) ?
C21 C22 C23 C24 . . . . 0.3(2) ?
C22 C23 C24 C19 . . . . 1.0(2) ?
C22 C23 C24 Cl1 . . . . 179.98(13) ?
C20 C19 C24 C23 . . . . -1.7(2) ?
C1 C19 C24 C23 . . . . 175.98(14) ?
C20 C19 C24 Cl1 . . . . 179.37(11) ?
C1 C19 C24 Cl1 . . . . -3.0(2) ?
